data_1552403
loop_
_publ_author_name
'Wang, Na'
'Huang, Xin'
'Chen, Lihang'
'Yang, Jinyue'
'Li, Xin'
'Ma, Jiayuan'
'Bao, Ying'
'Li, Fei'
'Yin, Qiuxiang'
'Hao, Hongxun'

_publ_section_title
;
 Consistency and variability of cocrystals containing positional isomers:
 the self-assembly evolution mechanism of supramolecular synthons of
 cresol--piperazine
;
_journal_coeditor_code LQ5023
_journal_issue 6
_journal_name_full IUCrJ
_journal_page_first
;
;
_journal_paper_doi 10.1107/S2052252519012363
_journal_volume 6
_journal_year 2019
_chemical_formula_sum 'C11 H18 N2 O'
_chemical_formula_weight 194.27
_space_group_IT_number 19
_space_group_name_Hall 'P 2ac 2ab'
_space_group_name_H-M_alt 'P 21 21 21'
_symmetry_cell_setting orthorhombic
_symmetry_space_group_name_Hall 'P 2ac 2ab'
_symmetry_space_group_name_H-M 'P 21 21 21'
_atom_sites_solution_hydrogens geom
_atom_sites_solution_primary direct
_atom_sites_solution_secondary difmap
_audit_creation_method SHELXL-97
_cell_angle_alpha 90.00
_cell_angle_beta 90.00
_cell_angle_gamma 90.00
_cell_formula_units_Z 4
_cell_length_a 5.9035(10)
_cell_length_b 8.3771(16)
_cell_length_c 21.980(4)
_cell_measurement_reflns_used 4015
_cell_measurement_temperature 113(2)
_cell_measurement_theta_max 27.5
_cell_measurement_theta_min 3.1
_cell_volume 1087.0(3)
_computing_cell_refinement 'CrystalClear-SM Expert 2.1 b42'
_computing_data_collection 'CrystalClear-SM Expert 2.1 b42 (Rigaku, 2015)'
_computing_data_reduction 'CrystalClear-SM Expert 2.1 b42'
_computing_molecular_graphics 'CrystalStructure 4.1'
_computing_publication_material 'CrystalStructure 4.1 (Rigaku, 2014)'
_computing_structure_refinement 'SHELXL-97 (Sheldrick, 1997)'
_computing_structure_solution 'SHELXS-97 (Sheldrick, 1990)'
_diffrn_ambient_temperature 113(2)
_diffrn_detector_area_resol_mean 5.814
_diffrn_measured_fraction_theta_full 0.997
_diffrn_measured_fraction_theta_max 0.997
_diffrn_measurement_device_type 'Rigaku XtaLAB P200'
_diffrn_measurement_method '\w and \f scans'
_diffrn_radiation_monochromator multilayer
_diffrn_radiation_source 'rotating anode'
_diffrn_radiation_type MoK\a
_diffrn_radiation_wavelength 0.71073
_diffrn_reflns_av_R_equivalents 0.0152
_diffrn_reflns_av_sigmaI/netI 0.0085
_diffrn_reflns_limit_h_max 7
_diffrn_reflns_limit_h_min -7
_diffrn_reflns_limit_k_max 10
_diffrn_reflns_limit_k_min -10
_diffrn_reflns_limit_l_max 28
_diffrn_reflns_limit_l_min -28
_diffrn_reflns_number 13953
_diffrn_reflns_theta_full 27.50
_diffrn_reflns_theta_max 27.50
_diffrn_reflns_theta_min 3.06
_diffrn_standards_decay_% 0
_diffrn_standards_interval_count 0
_diffrn_standards_interval_time 0
_diffrn_standards_number 0
_exptl_absorpt_coefficient_mu 0.077
_exptl_absorpt_correction_T_max 0.9908
_exptl_absorpt_correction_T_min 0.9848
_exptl_absorpt_correction_type multi-scan
_exptl_absorpt_process_details 'REQAB (Rigaku, 1998)'
_exptl_crystal_colour Colorless
_exptl_crystal_density_diffrn 1.187
_exptl_crystal_density_method 'not measured'
_exptl_crystal_description Prism
_exptl_crystal_F_000 424
_exptl_crystal_size_max 0.20
_exptl_crystal_size_mid 0.18
_exptl_crystal_size_min 0.12
_refine_diff_density_max 0.190
_refine_diff_density_min -0.170
_refine_diff_density_rms 0.033
_refine_ls_abs_structure_details 'Flack H D (1983), Acta Cryst. A39, 876-881'
_refine_ls_abs_structure_Flack 1.0(10)
_refine_ls_extinction_method none
_refine_ls_goodness_of_fit_ref 1.071
_refine_ls_hydrogen_treatment mixed
_refine_ls_matrix_type full
_refine_ls_number_parameters 140
_refine_ls_number_reflns 2501
_refine_ls_number_restraints 3
_refine_ls_restrained_S_all 1.071
_refine_ls_R_factor_all 0.0278
_refine_ls_R_factor_gt 0.0273
_refine_ls_shift/su_max 0.000
_refine_ls_shift/su_mean 0.000
_refine_ls_structure_factor_coef Fsqd
_refine_ls_weighting_details 'calc w=1/[\s^2^(Fo^2^)+(0.0454P)^2^+0.1727P] where P=(Fo^2^+2Fc^2^)/3'
_refine_ls_weighting_scheme calc
_refine_ls_wR_factor_gt 0.0754
_refine_ls_wR_factor_ref 0.0758
_reflns_number_gt 2450
_reflns_number_total 2501
_reflns_threshold_expression >2sigma(I)
_cod_data_source_file lq5023.cif
_cod_data_source_block PC_PP
_cod_depositor_comments
;
The following automatic conversions were performed:

'_symmetry_cell_setting' value 'Orthorhombic' changed to
'orthorhombic' according to
/home/data/users/saulius/crontab/automatic-downloads/rss-feeds/IUCr/lib/dictionaries/cif_core.dic
dictionary named 'cif_core.dic' version 2.4.2 from 2011-04-26.

'_exptl_absorpt_correction_type' value 'MULTI-SCAN' changed to
'multi-scan' according to
/home/data/users/saulius/crontab/automatic-downloads/rss-feeds/IUCr/lib/dictionaries/cif_core.dic
dictionary named 'cif_core.dic' version 2.4.2 from 2011-04-26.

Automatic conversion script
Id: cif_fix_values 4973 2017-02-22 13:04:09Z antanas 
;
_cod_original_sg_symbol_H-M P2(1)2(1)2(1)
_cod_database_code 1552403

loop_
_symmetry_equiv_pos_as_xyz
'x, y, z'
'-x+1/2, -y, z+1/2'
'-x, y+1/2, -z+1/2'
'x+1/2, -y+1/2, -z'

loop_
_atom_site_label
_atom_site_type_symbol
_atom_site_fract_x
_atom_site_fract_y
_atom_site_fract_z
_atom_site_U_iso_or_equiv
_atom_site_adp_type
_atom_site_occupancy
_atom_site_symmetry_multiplicity
_atom_site_calc_flag
_atom_site_refinement_flags
O1 O 0.39211(13) 0.63315(9) 0.33726(3) 0.02266(17) Uani 1 1 d D
N1 N 0.90704(15) 0.94136(10) 0.21857(4) 0.01684(17) Uani 1 1 d D
N2 N 0.90347(15) 0.62322(10) 0.17321(4) 0.01810(18) Uani 1 1 d D
C1 C 0.1148(2) 1.06978(13) 0.52140(5) 0.0257(2) Uani 1 1 d .
H1A H 0.1361 1.0192 0.5612 0.039 Uiso 1 1 calc R
H1B H -0.0453 1.0973 0.5160 0.039 Uiso 1 1 calc R
H1C H 0.2069 1.1669 0.5191 0.039 Uiso 1 1 calc R
C2 C 0.18682(18) 0.95544(11) 0.47181(4) 0.01729(19) Uani 1 1 d .
C3 C 0.40116(18) 0.96339(11) 0.44497(4) 0.0187(2) Uani 1 1 d .
H3 H 0.5043 1.0437 0.4578 0.022 Uiso 1 1 calc R
C4 C 0.46673(16) 0.85630(12) 0.39988(4) 0.0183(2) Uani 1 1 d .
H4 H 0.6128 0.8650 0.3821 0.022 Uiso 1 1 calc R
C5 C 0.31938(17) 0.73627(11) 0.38066(4) 0.01672(19) Uani 1 1 d .
C6 C 0.10444(18) 0.72662(11) 0.40730(4) 0.01792(19) Uani 1 1 d .
H6 H 0.0015 0.6460 0.3947 0.022 Uiso 1 1 calc R
C7 C 0.04103(17) 0.83510(11) 0.45229(4) 0.0177(2) Uani 1 1 d .
H7 H -0.1052 0.8268 0.4701 0.021 Uiso 1 1 calc R
C8 C 0.75804(17) 0.81811(12) 0.24503(4) 0.0175(2) Uani 1 1 d .
H8A H 0.6190 0.8686 0.2613 0.021 Uiso 1 1 calc R
H8B H 0.8368 0.7640 0.2790 0.021 Uiso 1 1 calc R
C9 C 0.69543(18) 0.69674(12) 0.19657(4) 0.0190(2) Uani 1 1 d .
H9A H 0.5956 0.6138 0.2142 0.023 Uiso 1 1 calc R
H9B H 0.6129 0.7500 0.1630 0.023 Uiso 1 1 calc R
C10 C 1.04757(17) 0.74491(12) 0.14504(4) 0.0196(2) Uani 1 1 d .
H10A H 0.9649 0.7977 0.1114 0.024 Uiso 1 1 calc R
H10B H 1.1855 0.6945 0.1281 0.024 Uiso 1 1 calc R
C11 C 1.11294(17) 0.86751(12) 0.19295(4) 0.01859(19) Uani 1 1 d .
H11A H 1.2003 0.8151 0.2258 0.022 Uiso 1 1 calc R
H11B H 1.2098 0.9508 0.1744 0.022 Uiso 1 1 calc R
H1 H 0.952(2) 1.0047(14) 0.2491(5) 0.025(3) Uiso 1 1 d D
H2 H 0.861(2) 0.5524(15) 0.1451(5) 0.032(4) Uiso 1 1 d D
H1D H 0.281(2) 0.5751(19) 0.3238(8) 0.054(5) Uiso 1 1 d D

loop_
_atom_site_aniso_label
_atom_site_aniso_U_11
_atom_site_aniso_U_22
_atom_site_aniso_U_33
_atom_site_aniso_U_23
_atom_site_aniso_U_13
_atom_site_aniso_U_12
O1 0.0204(3) 0.0234(4) 0.0242(4) -0.0073(3) 0.0032(3) -0.0020(3)
N1 0.0184(4) 0.0135(3) 0.0186(4) -0.0007(3) 0.0005(3) -0.0013(3)
N2 0.0208(4) 0.0150(4) 0.0185(4) -0.0035(3) -0.0013(3) -0.0010(3)
C1 0.0300(5) 0.0241(5) 0.0231(5) -0.0063(4) -0.0009(4) 0.0017(5)
C2 0.0206(4) 0.0161(4) 0.0152(4) 0.0015(3) -0.0030(4) 0.0020(4)
C3 0.0197(4) 0.0176(4) 0.0188(4) 0.0012(4) -0.0056(4) -0.0041(4)
C4 0.0146(4) 0.0217(5) 0.0185(4) 0.0026(4) -0.0015(4) -0.0015(4)
C5 0.0175(4) 0.0165(4) 0.0161(4) 0.0010(3) -0.0008(4) 0.0007(4)
C6 0.0174(4) 0.0167(4) 0.0197(4) 0.0000(3) -0.0015(4) -0.0039(4)
C7 0.0161(4) 0.0196(4) 0.0172(4) 0.0026(3) 0.0005(3) 0.0003(4)
C8 0.0186(4) 0.0164(4) 0.0175(4) 0.0002(3) 0.0022(3) 0.0001(4)
C9 0.0161(4) 0.0187(4) 0.0221(5) -0.0002(4) 0.0000(4) -0.0032(4)
C10 0.0195(4) 0.0228(5) 0.0166(4) -0.0003(4) 0.0029(4) 0.0007(4)
C11 0.0153(4) 0.0186(4) 0.0219(4) 0.0007(4) 0.0001(4) -0.0011(4)

loop_
_atom_type_symbol
_atom_type_description
_atom_type_scat_dispersion_real
_atom_type_scat_dispersion_imag
_atom_type_scat_source
C C 0.0033 0.0016 'International Tables Vol C Tables 4.2.6.8 and 6.1.1.4'
H H 0.0000 0.0000 'International Tables Vol C Tables 4.2.6.8 and 6.1.1.4'
N N 0.0061 0.0033 'International Tables Vol C Tables 4.2.6.8 and 6.1.1.4'
O O 0.0106 0.0060 'International Tables Vol C Tables 4.2.6.8 and 6.1.1.4'

loop_
_geom_angle_atom_site_label_1
_geom_angle_atom_site_label_2
_geom_angle_atom_site_label_3
_geom_angle
C5 O1 H1D 110.9(12)
C11 N1 C8 110.37(8)
C11 N1 H1 106.9(9)
C8 N1 H1 107.2(9)
C10 N2 C9 110.00(8)
C10 N2 H2 109.5(10)
C9 N2 H2 106.7(10)
C2 C1 H1A 109.5
C2 C1 H1B 109.5
H1A C1 H1B 109.5
C2 C1 H1C 109.5
H1A C1 H1C 109.5
H1B C1 H1C 109.5
C7 C2 C3 117.62(9)
C7 C2 C1 120.45(9)
C3 C2 C1 121.92(9)
C4 C3 C2 121.45(9)
C4 C3 H3 119.3
C2 C3 H3 119.3
C3 C4 C5 120.46(9)
C3 C4 H4 119.8
C5 C4 H4 119.8
O1 C5 C4 118.33(9)
O1 C5 C6 122.97(9)
C4 C5 C6 118.70(9)
C7 C6 C5 120.16(9)
C7 C6 H6 119.9
C5 C6 H6 119.9
C2 C7 C6 121.62(9)
C2 C7 H7 119.2
C6 C7 H7 119.2
N1 C8 C9 109.70(8)
N1 C8 H8A 109.7
C9 C8 H8A 109.7
N1 C8 H8B 109.7
C9 C8 H8B 109.7
H8A C8 H8B 108.2
N2 C9 C8 108.84(8)
N2 C9 H9A 109.9
C8 C9 H9A 109.9
N2 C9 H9B 109.9
C8 C9 H9B 109.9
H9A C9 H9B 108.3
N2 C10 C11 108.94(8)
N2 C10 H10A 109.9
C11 C10 H10A 109.9
N2 C10 H10B 109.9
C11 C10 H10B 109.9
H10A C10 H10B 108.3
N1 C11 C10 109.78(8)
N1 C11 H11A 109.7
C10 C11 H11A 109.7
N1 C11 H11B 109.7
C10 C11 H11B 109.7
H11A C11 H11B 108.2

loop_
_geom_bond_atom_site_label_1
_geom_bond_atom_site_label_2
_geom_bond_distance
O1 C5 1.3568(12)
O1 H1D 0.869(9)
N1 C11 1.4755(13)
N1 C8 1.4758(12)
N1 H1 0.896(8)
N2 C10 1.4650(13)
N2 C9 1.4667(13)
N2 H2 0.892(9)
C1 C2 1.5120(14)
C1 H1A 0.9800
C1 H1B 0.9800
C1 H1C 0.9800
C2 C7 1.3933(14)
C2 C3 1.3978(14)
C3 C4 1.3916(14)
C3 H3 0.9500
C4 C5 1.3951(14)
C4 H4 0.9500
C5 C6 1.3998(14)
C6 C7 1.3942(14)
C6 H6 0.9500
C7 H7 0.9500
C8 C9 1.5182(13)
C8 H8A 0.9900
C8 H8B 0.9900
C9 H9A 0.9900
C9 H9B 0.9900
C10 C11 1.5208(14)
C10 H10A 0.9900
C10 H10B 0.9900
C11 H11A 0.9900
C11 H11B 0.9900

loop_
_geom_hbond_atom_site_label_D
_geom_hbond_atom_site_label_H
_geom_hbond_atom_site_label_A
_geom_hbond_distance_DH
_geom_hbond_distance_HA
_geom_hbond_distance_DA
_geom_hbond_angle_DHA
_geom_hbond_site_symmetry_A
N1 H1 N2 0.896(8) 2.152(9) 3.0382(12) 170.2(13) 3_755
O1 H1D N1 0.869(9) 1.831(10) 2.6843(12) 166.7(18) 3_645

loop_
_geom_torsion_atom_site_label_1
_geom_torsion_atom_site_label_2
_geom_torsion_atom_site_label_3
_geom_torsion_atom_site_label_4
_geom_torsion
C7 C2 C3 C4 0.64(14)
C1 C2 C3 C4 179.19(9)
C2 C3 C4 C5 -0.65(14)
C3 C4 C5 O1 -179.00(8)
C3 C4 C5 C6 0.43(14)
O1 C5 C6 C7 179.15(9)
C4 C5 C6 C7 -0.25(14)
C3 C2 C7 C6 -0.46(14)
C1 C2 C7 C6 -179.03(9)
C5 C6 C7 C2 0.27(14)
C11 N1 C8 C9 -58.19(10)
C10 N2 C9 C8 -61.73(10)
N1 C8 C9 N2 59.51(10)
C9 N2 C10 C11 61.48(10)
C8 N1 C11 C10 57.92(10)
N2 C10 C11 N1 -59.06(10)
